data_2011915
loop_
_publ_author_name
'Glidewell, Christopher'
'Cannon, Debbie'
'Quesada, Antonio'
'Low, John N.'
'McWilliam, Susan A.'
'Skakle, Janet M. S.'
'Wardell, James L.'

_publ_section_title
;
 Hydrogen bonding in substituted nitroanilines: isolated nets in
 1,3-diamino-4-nitrobenzene and continuously interwoven nets in
 3,5-dinitroaniline
;
_journal_issue 4
_journal_name_full 'Acta Crystallographica Section C'
_journal_page_first 455
_journal_page_last 458
_journal_paper_doi 10.1107/S0108270101001809
_journal_volume 57
_journal_year 2001
_chemical_formula_moiety 'C6 H7 N3 O2'
_chemical_formula_sum 'C6 H7 N3 O2'
_chemical_formula_weight 153.15
_chemical_name_systematic
;
 1,3-diamino-4 -nitrobenzene
;
_space_group_IT_number 14
_symmetry_cell_setting monoclinic
_symmetry_space_group_name_Hall '-P 2yn'
_symmetry_space_group_name_H-M 'P 1 21/n 1'
_cell_angle_alpha 90.00
_cell_angle_beta 94.7480(10)
_cell_angle_gamma 90.00
_cell_formula_units_Z 4
_cell_length_a 4.4772(3)
_cell_length_b 11.1379(7)
_cell_length_c 13.1891(9)
_cell_measurement_reflns_used 2145
_cell_measurement_temperature 293(2)
_cell_measurement_theta_max 33.50
_cell_measurement_theta_min 2.35
_cell_volume 655.44(8)
_computing_cell_refinement XPREP
_computing_data_collection 'XPREP (Bruker, 1997)'
_computing_data_reduction XPREP
_computing_molecular_graphics 'PLATON (Spek, 2000)'
_computing_publication_material 'SHELXL97  and WordPerfect macro PRPKAPPA (Ferguson, 1999)'
_computing_structure_refinement 'SHELXL97 (Sheldrick, 1997)'
_computing_structure_solution 'SHELXS97 (Sheldrick, 1997)'
_diffrn_ambient_temperature 293(2)
_diffrn_measured_fraction_theta_full .970
_diffrn_measured_fraction_theta_max .970
_diffrn_measurement_device_type 'Bruker SMART 1000 CCD'
_diffrn_measurement_method '\f scans and \w scans with \k offsets'
_diffrn_radiation_monochromator graphite
_diffrn_radiation_source 'fine-focus sealed tube'
_diffrn_radiation_type MoK\a
_diffrn_radiation_wavelength .71073
_diffrn_reflns_av_R_equivalents .0418
_diffrn_reflns_av_sigmaI/netI .0380
_diffrn_reflns_limit_h_max 6
_diffrn_reflns_limit_h_min -6
_diffrn_reflns_limit_k_max 16
_diffrn_reflns_limit_k_min -8
_diffrn_reflns_limit_l_max 18
_diffrn_reflns_limit_l_min -20
_diffrn_reflns_number 6928
_diffrn_reflns_theta_full 33.50
_diffrn_reflns_theta_max 33.50
_diffrn_reflns_theta_min 2.35
_diffrn_standards_decay_% negligible
_exptl_absorpt_coefficient_mu .120
_exptl_absorpt_correction_T_max .976
_exptl_absorpt_correction_T_min .940
_exptl_absorpt_correction_type multi-scan
_exptl_absorpt_process_details '(SADABS; Bruker, 1997)'
_exptl_crystal_colour brown
_exptl_crystal_density_diffrn 1.552
_exptl_crystal_density_method 'not measured'
_exptl_crystal_description block
_exptl_crystal_F_000 320
_exptl_crystal_size_max .50
_exptl_crystal_size_mid .40
_exptl_crystal_size_min .20
_refine_diff_density_max .333
_refine_diff_density_min -.256
_refine_ls_extinction_method none
_refine_ls_goodness_of_fit_ref 1.037
_refine_ls_hydrogen_treatment constr
_refine_ls_matrix_type full
_refine_ls_number_parameters 100
_refine_ls_number_reflns 2480
_refine_ls_number_restraints 0
_refine_ls_restrained_S_all 1.037
_refine_ls_R_factor_all .0918
_refine_ls_R_factor_gt .0587
_refine_ls_shift/su_max .005
_refine_ls_shift/su_mean .000
_refine_ls_structure_factor_coef Fsqd
_refine_ls_weighting_details 'w=1/[\s^2^(Fo^2^)+(0.1104P)^2^] where P=(Fo^2^+2Fc^2^)/3'
_refine_ls_weighting_scheme calc
_refine_ls_wR_factor_ref .1925
_reflns_number_gt 1530
_reflns_number_total 2480
_reflns_threshold_expression I>2\s(I)
_cod_data_source_file sk1454.cif
_cod_data_source_block I
_cod_original_sg_symbol_H-M 'P 21/n'
_cod_database_code 2011915

loop_
_symmetry_equiv_pos_as_xyz
'x, y, z'
'x+1/2, -y+1/2, z+1/2'
'-x, -y, -z'
'-x-1/2, y-1/2, -z-1/2'

loop_
_atom_site_label
_atom_site_fract_x
_atom_site_fract_y
_atom_site_fract_z
_atom_site_U_iso_or_equiv
_atom_site_adp_type
_atom_site_calc_flag
_atom_site_refinement_flags
_atom_site_occupancy
_atom_site_disorder_assembly
_atom_site_disorder_group
_atom_site_type_symbol
C1 -.2039(3) .93040(11) .26603(10) .0354(3) Uani d . 1 . . C
C2 .0065(3) .83905(12) .27917(9) .0340(3) Uani d . 1 . . C
C3 .1184(3) .77840(11) .20173(9) .0319(3) Uani d . 1 . . C
C4 .0054(3) .81338(11) .10629(9) .0357(3) Uani d . 1 . . C
C5 -.2021(3) .90755(13) .09345(10) .0426(4) Uani d . 1 . . C
C6 -.3065(4) .96587(13) .17012(11) .0426(3) Uani d . 1 . . C
N1 -.3070(3) .98801(11) .34336(10) .0469(3) Uani d . 1 . . N
N3 .3192(3) .68807(10) .22111(9) .0399(3) Uani d . 1 . . N
N4 .0990(3) .75681(13) .02295(9) .0463(3) Uani d . 1 . . N
O1 .2722(3) .66839(12) .03080(9) .0649(4) Uani d . 1 . . O
O2 .0053(4) .79532(12) -.05838(8) .0719(5) Uani d . 1 . . O
H2 .0750 .8181 .3453 .041 Uiso calc R 1 . . H
H5 -.2696 .9300 .0276 .051 Uiso calc R 1 . . H
H6 -.4435 1.0283 .1594 .051 Uiso calc R 1 . . H
H11 -.4339 1.0455 .3324 .056 Uiso calc R 1 . . H
H12 -.2474 .9681 .4047 .056 Uiso calc R 1 . . H
H31 .3761 .6690 .2829 .048 Uiso calc R 1 . . H
H32 .3893 .6500 .1716 .048 Uiso calc R 1 . . H

loop_
_atom_site_aniso_label
_atom_site_aniso_U_11
_atom_site_aniso_U_22
_atom_site_aniso_U_33
_atom_site_aniso_U_12
_atom_site_aniso_U_13
_atom_site_aniso_U_23
C1 .0375(7) .0351(6) .0335(6) -.0060(5) .0022(5) .0004(4)
C2 .0366(7) .0399(7) .0251(5) -.0035(5) -.0003(5) .0019(4)
C3 .0319(6) .0360(6) .0274(5) -.0077(5) -.0006(4) .0017(4)
C4 .0397(7) .0416(7) .0254(5) -.0087(5) -.0001(5) .0002(4)
C5 .0470(8) .0483(8) .0310(6) -.0048(6) -.0070(6) .0090(5)
C6 .0453(8) .0409(7) .0406(7) .0016(6) -.0025(6) .0081(5)
N1 .0543(8) .0456(7) .0416(6) .0075(6) .0083(6) -.0018(5)
N3 .0434(7) .0448(7) .0314(5) .0057(5) .0014(5) -.0007(4)
N4 .0567(8) .0561(8) .0257(5) -.0138(6) .0010(5) -.0022(5)
O1 .0798(10) .0775(9) .0373(6) .0166(7) .0052(6) -.0129(5)
O2 .1073(12) .0841(10) .0231(5) -.0049(8) -.0027(6) .0036(5)

loop_
_atom_type_symbol
_atom_type_description
_atom_type_scat_dispersion_real
_atom_type_scat_dispersion_imag
_atom_type_scat_source
C C .0033 .0016 'International Tables Vol C Tables 4.2.6.8 and 6.1.1.4'
H H .0000 .0000 'International Tables Vol C Tables 4.2.6.8 and 6.1.1.4'
N N .0061 .0033 'International Tables Vol C Tables 4.2.6.8 and 6.1.1.4'
O O .0106 .0060 'International Tables Vol C Tables 4.2.6.8 and 6.1.1.4'

loop_
_geom_angle_atom_site_label_1
_geom_angle_atom_site_label_2
_geom_angle_atom_site_label_3
_geom_angle
_geom_angle_publ_flag
N1 C1 C6 117.50(14) no
N1 C1 C2 122.49(13) no
C6 C1 C2 119.99(13) no
C3 C2 C1 124.13(12) no
C2 C3 N3 120.50(11) no
C2 C3 C4 114.72(12) no
N3 C3 C4 124.75(12) no
N4 C4 C3 119.56(13) no
N4 C4 C5 119.56(12) no
C3 C4 C5 120.87(12) no
C6 C5 C4 123.28(12) no
C5 C6 C1 116.96(14) no
O2 N4 O1 121.59(14) no
O2 N4 C4 116.63(15) no
O1 N4 C4 121.77(12) no
C1 N1 H11 120.01 no
C1 N1 H12 120.03 no
H11 N1 H12 119.95 no
C3 N3 H31 120.02 no
C3 N3 H32 119.98 no
H31 N3 H32 119.99 no
C1 C2 H2 117.96 no
C3 C2 H2 117.91 no
C4 C5 H5 118.35 no
C6 C5 H5 118.36 no
C1 C6 H6 121.55 no
C5 C6 H6 121.49 no

loop_
_geom_bond_atom_site_label_1
_geom_bond_atom_site_label_2
_geom_bond_site_symmetry_2
_geom_bond_distance
_geom_bond_publ_flag
C1 C2 . 1.3875(19) y
C2 C3 . 1.3548(18) y
C3 C4 . 1.3738(17) y
C4 C5 . 1.402(2) y
C5 C6 . 1.320(2) y
C6 C1 . 1.3679(19) y
C1 N1 . 1.3204(17) y
C3 N3 . 1.3592(17) y
C4 N4 . 1.3628(18) y
N4 O1 . 1.2524(19) y
N4 O2 . 1.1983(16) y
N1 H11 . .860 no
N1 H12 . .860 no
N3 H31 . .860 no
N3 H32 . .860 no
C2 H2 . .930 no
C5 H5 . .930 no
C6 H6 . .930 no

loop_
_geom_hbond_atom_site_label_D
_geom_hbond_atom_site_label_H
_geom_hbond_atom_site_label_A
_geom_hbond_site_symmetry_A
_geom_hbond_distance_DH
_geom_hbond_distance_HA
_geom_hbond_distance_DA
_geom_hbond_angle_DHA
_geom_hbond_publ_flag
N1 H12 O1 2_465 .86 2.25 3.021(2) 149 y
N3 H31 O2 2_565 .86 2.16 2.964(2) 155 y
C2 H2 O2 2_565 .93 2.55 3.321(2) 140 y

loop_
_geom_torsion_atom_site_label_1
_geom_torsion_atom_site_label_2
_geom_torsion_atom_site_label_3
_geom_torsion_atom_site_label_4
_geom_torsion
_geom_torsion_publ_flag
C3 C4 N4 O1 4.5(2) no
C3 C4 N4 O2 -176.09(14) no
C5 C4 N4 O1 -176.32(14) no
C5 C4 N4 O2 3.1(2) no

loop_
_cod_related_entry_id
_cod_related_entry_database
_cod_related_entry_code
1 ChemSpider 19940
